data_2233815
loop_
_publ_author_name
'Silva, Patr\'icia'
'Fernandes, Jos\'e A.'
'Almeida Paz, Filipe A.'

_publ_section_title
;
 Redetermination at 180K of a layered lanthanide--organic framework
;
_journal_coeditor_code GK2450
_journal_issue 3
_journal_name_full 'Acta Crystallographica Section E'
_journal_page_first m294
_journal_page_last m295
_journal_paper_doi 10.1107/S1600536812005508
_journal_volume 68
_journal_year 2012
_chemical_formula_iupac '[La (C3 H9 N O9 P3)]'
_chemical_formula_moiety 'C3 H9 La N O9 P3'
_chemical_formula_sum 'C3 H9 La N O9 P3'
_chemical_formula_weight 434.93
_chemical_name_common
;
poly[[\m~4~-nitrilotris(methylenephosphonic acid)(3-)]lanthanum(III)]
;
_chemical_name_systematic
;
poly[(\m~4~-{[bis(hydrogen
phosphonatomethyl)azaniumyl]methyl}phosphonato)lanthanum(III)]
;
_space_group_IT_number 29
_symmetry_cell_setting orthorhombic
_symmetry_space_group_name_Hall 'P 2c -2ac'
_symmetry_space_group_name_H-M 'P c a 21'
_atom_sites_solution_hydrogens geom
_atom_sites_solution_primary direct
_atom_sites_solution_secondary difmap
_cell_angle_alpha 90.00
_cell_angle_beta 90.00
_cell_angle_gamma 90.00
_cell_formula_units_Z 4
_cell_length_a 9.144(3)
_cell_length_b 11.727(4)
_cell_length_c 9.823(3)
_cell_measurement_reflns_used 3599
_cell_measurement_temperature 180(2)
_cell_measurement_theta_max 22.94
_cell_measurement_theta_min 3.47
_cell_volume 1053.3(6)
_computing_cell_refinement 'APEX2 (Bruker, 2006)'
_computing_data_collection 'APEX2 (Bruker, 2006)'
_computing_data_reduction 'SAINT-Plus (Bruker, 2005)'
_computing_molecular_graphics 'DIAMOND (Brandenburg, 2009)'
_computing_publication_material 'SHELXTL (Sheldrick, 2008)'
_computing_structure_refinement 'SHELXTL (Sheldrick, 2008)'
_computing_structure_solution 'SHELXTL (Sheldrick, 2008)'
_diffrn_ambient_temperature 180(2)
_diffrn_measured_fraction_theta_full 0.997
_diffrn_measured_fraction_theta_max 0.997
_diffrn_measurement_device_type 'Bruker X8 KappaCCD APEXII'
_diffrn_measurement_method '\w and \f scans'
_diffrn_radiation_monochromator graphite
_diffrn_radiation_source 'fine-focus sealed tube'
_diffrn_radiation_type MoK\a
_diffrn_radiation_wavelength 0.71073
_diffrn_reflns_av_R_equivalents 0.1065
_diffrn_reflns_av_sigmaI/netI 0.0732
_diffrn_reflns_limit_h_max 12
_diffrn_reflns_limit_h_min -12
_diffrn_reflns_limit_k_max 16
_diffrn_reflns_limit_k_min -15
_diffrn_reflns_limit_l_max 12
_diffrn_reflns_limit_l_min -13
_diffrn_reflns_number 31245
_diffrn_reflns_theta_full 29.12
_diffrn_reflns_theta_max 29.12
_diffrn_reflns_theta_min 4.13
_exptl_absorpt_coefficient_mu 4.550
_exptl_absorpt_correction_T_max 0.978
_exptl_absorpt_correction_T_min 0.804
_exptl_absorpt_correction_type multi-scan
_exptl_absorpt_process_details '(SADABS; Sheldrick, 1996)'
_exptl_crystal_colour Colourless
_exptl_crystal_density_diffrn 2.743
_exptl_crystal_density_method 'not measured'
_exptl_crystal_description Plate
_exptl_crystal_F_000 832
_exptl_crystal_size_max 0.05
_exptl_crystal_size_mid 0.05
_exptl_crystal_size_min 0.005
_refine_diff_density_max 3.982
_refine_diff_density_min -1.632
_refine_ls_abs_structure_details 'Flack (1983), Friedel pairs 1229'
_refine_ls_abs_structure_Flack 0.44(4)
_refine_ls_extinction_coef 0.0026(4)
_refine_ls_extinction_expression Fc^*^=kFc[1+0.001xFc^2^\l^3^/sin(2\q)]^-1/4^
_refine_ls_extinction_method 'SHELXTL (Sheldrick, 2008)'
_refine_ls_goodness_of_fit_ref 1.020
_refine_ls_hydrogen_treatment constr
_refine_ls_matrix_type full
_refine_ls_number_parameters 158
_refine_ls_number_reflns 2728
_refine_ls_number_restraints 1
_refine_ls_restrained_S_all 1.020
_refine_ls_R_factor_all 0.0770
_refine_ls_R_factor_gt 0.0468
_refine_ls_shift/su_max 0.001
_refine_ls_shift/su_mean 0.000
_refine_ls_structure_factor_coef Fsqd
_refine_ls_weighting_details 'calc w=1/[\s^2^(Fo^2^)+(0.0552P)^2^+0.0000P] where P=(Fo^2^+2Fc^2^)/3'
_refine_ls_weighting_scheme calc
_refine_ls_wR_factor_gt 0.0958
_refine_ls_wR_factor_ref 0.1087
_reflns_number_gt 1980
_reflns_number_total 2728
_reflns_threshold_expression I>2sigma(I)
_cod_data_source_file gk2450.cif
_cod_data_source_block I
_cod_database_code 2233815
_cod_database_fobs_code 2233815

loop_
_symmetry_equiv_pos_as_xyz
'x, y, z'
'-x, -y, z+1/2'
'x+1/2, -y, z'
'-x+1/2, y, z+1/2'

loop_
_atom_site_type_symbol
_atom_site_label
_atom_site_fract_x
_atom_site_fract_y
_atom_site_fract_z
_atom_site_U_iso_or_equiv
_atom_site_adp_type
_atom_site_calc_flag
_atom_site_refinement_flags
_atom_site_occupancy
_atom_site_symmetry_multiplicity
La La1 0.24189(4) 0.50484(3) 0.3327(2) 0.01280(14) Uani d . 1 1
N N1 0.4362(7) 0.2034(6) 0.1755(7) 0.0138(15) Uani d . 1 1
H H1C 0.4234 0.2632 0.2366 0.017 Uiso calc R 1 1
P P1 0.5445(2) 0.40513(17) 0.0750(3) 0.0137(4) Uani d . 1 1
P P2 0.7084(2) 0.1567(2) 0.2951(2) 0.0195(5) Uani d . 1 1
P P3 0.1566(2) 0.26939(17) 0.0838(3) 0.0160(4) Uani d . 1 1
O O1 0.4924(6) 0.4633(7) -0.0534(7) 0.0171(16) Uani d . 1 1
O O2 0.7098(5) 0.4276(4) 0.0878(6) 0.0151(11) Uani d . 1 1
O O3 0.4646(7) 0.4334(5) 0.2059(7) 0.0167(14) Uani d . 1 1
O O4 0.7137(6) 0.2775(5) 0.3365(9) 0.0232(13) Uani d . 1 1
O O5 0.8051(6) 0.1208(5) 0.1770(6) 0.0235(15) Uani d . 1 1
O O6 0.7461(6) 0.0712(5) 0.4149(6) 0.0172(13) Uani d . 1 1
H H6 0.7437 0.1062 0.4895 0.026 Uiso calc R 1 1
O O7 0.1320(6) 0.3460(5) 0.2011(6) 0.0191(13) Uani d . 1 1
O O8 0.2064(6) 0.3201(5) -0.0494(6) 0.0189(13) Uani d . 1 1
O O9 0.0235(7) 0.1894(6) 0.0523(7) 0.027(2) Uani d . 1 1
H H9 -0.0065 0.1599 0.1250 0.040 Uiso calc R 1 1
C C1 0.5143(8) 0.2523(8) 0.0560(8) 0.016(2) Uani d . 1 1
H H1A 0.4561 0.2382 -0.0273 0.019 Uiso calc R 1 1
H H1B 0.6097 0.2134 0.0452 0.019 Uiso calc R 1 1
C C2 0.5238(9) 0.1137(8) 0.2501(9) 0.018(2) Uani d . 1 1
H H2A 0.5293 0.0446 0.1924 0.022 Uiso calc R 1 1
H H2B 0.4709 0.0928 0.3345 0.022 Uiso calc R 1 1
C C3 0.2869(9) 0.1609(8) 0.1421(9) 0.0147(18) Uani d . 1 1
H H3A 0.2460 0.1235 0.2241 0.018 Uiso calc R 1 1
H H3B 0.2958 0.1020 0.0704 0.018 Uiso calc R 1 1

loop_
_atom_site_aniso_label
_atom_site_aniso_U_11
_atom_site_aniso_U_22
_atom_site_aniso_U_33
_atom_site_aniso_U_12
_atom_site_aniso_U_13
_atom_site_aniso_U_23
La1 0.0123(2) 0.0165(2) 0.0097(2) -0.0002(2) 0.0000(3) -0.0002(3)
N1 0.011(3) 0.014(4) 0.016(4) 0.000(3) -0.001(3) -0.003(3)
P1 0.0134(9) 0.0172(10) 0.0104(10) -0.0007(8) 0.0000(10) -0.0005(12)
P2 0.0169(10) 0.0224(13) 0.0194(13) -0.0018(9) -0.0002(9) 0.0023(10)
P3 0.0134(9) 0.0199(10) 0.0147(10) -0.0015(8) -0.0002(10) 0.0001(14)
O1 0.017(3) 0.020(4) 0.014(4) 0.001(2) -0.004(2) 0.013(3)
O2 0.011(2) 0.021(3) 0.014(3) 0.000(2) 0.005(3) 0.001(3)
O3 0.023(3) 0.014(4) 0.014(3) -0.003(3) 0.002(3) 0.000(3)
O4 0.024(3) 0.019(3) 0.027(3) 0.001(2) 0.000(4) -0.001(4)
O5 0.015(3) 0.030(4) 0.025(4) -0.007(3) 0.004(3) -0.010(3)
O6 0.019(3) 0.014(3) 0.018(3) -0.003(2) 0.001(3) 0.001(3)
O7 0.016(3) 0.025(4) 0.016(3) -0.001(2) -0.002(3) 0.000(3)
O8 0.019(3) 0.022(4) 0.016(3) -0.002(3) 0.004(3) 0.006(3)
O9 0.019(4) 0.035(4) 0.026(5) -0.006(3) -0.002(3) -0.004(3)
C1 0.019(4) 0.024(5) 0.005(6) -0.006(3) 0.003(3) 0.002(4)
C2 0.019(4) 0.015(5) 0.022(5) -0.003(3) 0.000(3) 0.000(4)
C3 0.010(4) 0.012(4) 0.022(5) 0.002(3) -0.001(3) 0.002(4)

loop_
_atom_type_symbol
_atom_type_description
_atom_type_scat_dispersion_real
_atom_type_scat_dispersion_imag
_atom_type_scat_source
C C 0.0033 0.0016 'International Tables Vol C Tables 4.2.6.8 and 6.1.1.4'
H H 0.0000 0.0000 'International Tables Vol C Tables 4.2.6.8 and 6.1.1.4'
N N 0.0061 0.0033 'International Tables Vol C Tables 4.2.6.8 and 6.1.1.4'
O O 0.0106 0.0060 'International Tables Vol C Tables 4.2.6.8 and 6.1.1.4'
P P 0.1023 0.0942 'International Tables Vol C Tables 4.2.6.8 and 6.1.1.4'
La La -0.2871 2.4523 'International Tables Vol C Tables 4.2.6.8 and 6.1.1.4'

loop_
_geom_angle_atom_site_label_1
_geom_angle_atom_site_label_2
_geom_angle_atom_site_label_3
_geom_angle_site_symmetry_1
_geom_angle_site_symmetry_3
_geom_angle
O1 La1 O7 4 . 74.7(2)
O1 La1 O8 4 4 77.5(2)
O7 La1 O8 . 4 70.58(19)
O1 La1 O3 4 . 149.0(2)
O7 La1 O3 . . 79.7(2)
O8 La1 O3 4 . 77.8(2)
O1 La1 O2 4 3_465 112.92(19)
O7 La1 O2 . 3_465 72.2(2)
O8 La1 O2 4 3_465 136.7(2)
O3 La1 O2 . 3_465 74.4(2)
O1 La1 O4 4 3_465 95.9(2)
O7 La1 O4 . 3_465 135.6(2)
O8 La1 O4 4 3_465 150.9(3)
O3 La1 O4 . 3_465 114.7(2)
O2 La1 O4 3_465 3_465 72.1(2)
O1 La1 O2 4 2_665 77.1(2)
O7 La1 O2 . 2_665 141.3(2)
O8 La1 O2 4 2_665 77.91(19)
O3 La1 O2 . 2_665 115.33(19)
O2 La1 O2 3_465 2_665 144.5(2)
O4 La1 O2 3_465 2_665 73.0(2)
O1 La1 O1 4 2_665 128.4(3)
O7 La1 O1 . 2_665 133.2(2)
O8 La1 O1 4 2_665 76.0(2)
O3 La1 O1 . 2_665 61.7(2)
O2 La1 O1 3_465 2_665 116.8(2)
O4 La1 O1 3_465 2_665 86.9(2)
O2 La1 O1 2_665 2_665 54.57(17)
O1 La1 O3 4 3_465 59.15(18)
O7 La1 O3 . 3_465 67.16(19)
O8 La1 O3 4 3_465 125.26(18)
O3 La1 O3 . 3_465 124.9(3)
O2 La1 O3 3_465 3_465 54.55(17)
O4 La1 O3 3_465 3_465 70.84(19)
O2 La1 O3 2_665 3_465 118.15(17)
O1 La1 O3 2_665 3_465 157.6(2)
O1 La1 P1 4 2_665 104.7(2)
O7 La1 P1 . 2_665 150.21(15)
O8 La1 P1 4 2_665 80.14(15)
O3 La1 P1 . 2_665 89.10(16)
O2 La1 P1 3_465 2_665 131.17(12)
O4 La1 P1 3_465 2_665 74.15(18)
O2 La1 P1 2_665 2_665 27.94(11)
O1 La1 P1 2_665 2_665 27.43(14)
O3 La1 P1 3_465 2_665 138.88(14)
O1 La1 P1 4 3_465 86.30(16)
O7 La1 P1 . 3_465 67.49(15)
O8 La1 P1 4 3_465 137.68(15)
O3 La1 P1 . 3_465 99.78(19)
O2 La1 P1 3_465 3_465 27.06(11)
O4 La1 P1 3_465 3_465 68.66(18)
O2 La1 P1 2_665 3_465 136.09(12)
O1 La1 P1 2_665 3_465 140.31(18)
O3 La1 P1 3_465 3_465 27.49(13)
P1 La1 P1 2_665 3_465 142.12(7)
C1 N1 C3 . . 113.2(6)
C1 N1 C2 . . 113.3(7)
C3 N1 C2 . . 111.0(6)
C1 N1 H1C . . 106.2
C3 N1 H1C . . 106.2
C2 N1 H1C . . 106.2
O1 P1 O3 . . 117.2(3)
O1 P1 O2 . . 107.4(3)
O3 P1 O2 . . 111.5(4)
O1 P1 C1 . . 108.1(4)
O3 P1 C1 . . 103.2(4)
O2 P1 C1 . . 109.0(3)
O1 P1 La1 . 2_664 55.4(2)
O3 P1 La1 . 2_664 147.0(3)
O2 P1 La1 . 2_664 54.2(2)
C1 P1 La1 . 2_664 109.6(3)
O1 P1 La1 . 3_565 132.2(3)
O3 P1 La1 . 3_565 62.7(3)
O2 P1 La1 . 3_565 48.9(2)
C1 P1 La1 . 3_565 118.6(3)
La1 P1 La1 2_664 3_565 97.44(6)
O4 P2 O5 . . 117.3(4)
O4 P2 O6 . . 113.3(4)
O5 P2 O6 . . 105.4(3)
O4 P2 C2 . . 111.4(4)
O5 P2 C2 . . 106.1(4)
O6 P2 C2 . . 101.9(4)
O7 P3 O8 . . 118.9(3)
O7 P3 O9 . . 113.5(4)
O8 P3 O9 . . 107.4(4)
O7 P3 C3 . . 106.1(4)
O8 P3 C3 . . 110.4(4)
O9 P3 C3 . . 98.7(4)
P1 O1 La1 . 4_554 137.9(3)
P1 O1 La1 . 2_664 97.2(3)
La1 O1 La1 4_554 2_664 124.5(3)
P1 O2 La1 . 3_565 104.1(3)
P1 O2 La1 . 2_664 97.9(3)
La1 O2 La1 3_565 2_664 140.9(2)
P1 O3 La1 . . 151.4(4)
P1 O3 La1 . 3_565 89.8(3)
La1 O3 La1 . 3_565 114.0(3)
P2 O4 La1 . 3_565 162.8(5)
P2 O6 H6 . . 109.5
P3 O7 La1 . . 143.2(3)
P3 O8 La1 . 4_554 143.2(4)
P3 O9 H9 . . 109.5
N1 C1 P1 . . 111.7(6)
N1 C1 H1A . . 109.3
P1 C1 H1A . . 109.3
N1 C1 H1B . . 109.3
P1 C1 H1B . . 109.3
H1A C1 H1B . . 107.9
N1 C2 P2 . . 114.6(6)
N1 C2 H2A . . 108.6
P2 C2 H2A . . 108.6
N1 C2 H2B . . 108.6
P2 C2 H2B . . 108.6
H2A C2 H2B . . 107.6
N1 C3 P3 . . 115.6(6)
N1 C3 H3A . . 108.4
P3 C3 H3A . . 108.4
N1 C3 H3B . . 108.4
P3 C3 H3B . . 108.4
H3A C3 H3B . . 107.4

loop_
_geom_bond_atom_site_label_1
_geom_bond_atom_site_label_2
_geom_bond_site_symmetry_2
_geom_bond_distance
_geom_bond_publ_flag
La1 O1 4 2.466(6) yes
La1 O1 2_665 2.701(6) yes
La1 O2 3_465 2.549(7) yes
La1 O2 2_665 2.665(7) yes
La1 O3 . 2.530(6) yes
La1 O3 3_465 2.916(6) yes
La1 O4 3_465 2.565(6) yes
La1 O7 . 2.480(6) yes
La1 O8 4 2.502(6) yes
N1 C1 . 1.489(10) ?
N1 C3 . 1.490(10) ?
N1 C2 . 1.512(11) ?
N1 H1C . 0.9300 ?
P1 O1 . 1.511(7) ?
P1 O3 . 1.515(7) ?
P1 O2 . 1.540(5) ?
P1 C1 . 1.823(10) ?
P2 O4 . 1.475(6) ?
P2 O5 . 1.518(6) ?
P2 O6 . 1.584(7) ?
P2 C2 . 1.817(8) ?
P3 O7 . 1.478(6) ?
P3 O8 . 1.508(6) ?
P3 O9 . 1.567(6) ?
P3 C3 . 1.835(9) ?
O6 H6 . 0.8400 ?
O9 H9 . 0.8400 ?
C1 H1A . 0.9900 ?
C1 H1B . 0.9900 ?
C2 H2A . 0.9900 ?
C2 H2B . 0.9900 ?
C3 H3A . 0.9900 ?
C3 H3B . 0.9900 ?

loop_
_geom_hbond_atom_site_label_D
_geom_hbond_atom_site_label_H
_geom_hbond_atom_site_label_A
_geom_hbond_site_symmetry_A
_geom_hbond_distance_DH
_geom_hbond_distance_HA
_geom_hbond_distance_DA
_geom_hbond_angle_DHA
N1 H1C O3 . 0.93 2.05 2.725(9) 128
N1 H1C O8 4 0.93 2.50 3.298(9) 143
O6 H6 O5 4_655 0.84 1.90 2.680(8) 153
O9 H9 O5 1_455 0.84 1.85 2.478(8) 130

loop_
_geom_torsion_atom_site_label_1
_geom_torsion_atom_site_label_2
_geom_torsion_atom_site_label_3
_geom_torsion_atom_site_label_4
_geom_torsion_site_symmetry_1
_geom_torsion_site_symmetry_4
_geom_torsion
O3 P1 O1 La1 . 4_554 -45.7(9)
O2 P1 O1 La1 . 4_554 -172.1(6)
C1 P1 O1 La1 . 4_554 70.4(7)
La1 P1 O1 La1 2_664 4_554 172.0(9)
La1 P1 O1 La1 3_565 4_554 -122.4(5)
O3 P1 O1 La1 . 2_664 142.3(3)
O2 P1 O1 La1 . 2_664 15.8(4)
C1 P1 O1 La1 . 2_664 -101.7(3)
La1 P1 O1 La1 3_565 2_664 65.6(4)
O1 P1 O2 La1 . 3_565 131.3(4)
O3 P1 O2 La1 . 3_565 1.5(4)
C1 P1 O2 La1 . 3_565 -111.8(3)
La1 P1 O2 La1 2_664 3_565 147.4(3)
O1 P1 O2 La1 . 2_664 -16.1(4)
O3 P1 O2 La1 . 2_664 -145.8(3)
C1 P1 O2 La1 . 2_664 100.8(3)
La1 P1 O2 La1 3_565 2_664 -147.4(3)
O1 P1 O3 La1 . . 22.1(9)
O2 P1 O3 La1 . . 146.5(7)
C1 P1 O3 La1 . . -96.6(8)
La1 P1 O3 La1 2_664 . 89.8(8)
La1 P1 O3 La1 3_565 . 147.8(8)
O1 P1 O3 La1 . 3_565 -125.7(4)
O2 P1 O3 La1 . 3_565 -1.3(3)
C1 P1 O3 La1 . 3_565 115.6(3)
La1 P1 O3 La1 2_664 3_565 -58.1(5)
O1 La1 O3 P1 4 . 91.8(9)
O7 La1 O3 P1 . . 57.4(8)
O8 La1 O3 P1 4 . 129.6(8)
O2 La1 O3 P1 3_465 . -16.9(7)
O4 La1 O3 P1 3_465 . -78.3(8)
O2 La1 O3 P1 2_665 . -160.3(7)
O1 La1 O3 P1 2_665 . -149.9(8)
O3 La1 O3 P1 3_465 . 4.8(7)
P1 La1 O3 P1 2_665 . -150.3(8)
P1 La1 O3 P1 3_465 . -7.4(8)
O1 La1 O3 La1 4 3_565 -123.8(4)
O7 La1 O3 La1 . 3_565 -158.2(3)
O8 La1 O3 La1 4 3_565 -86.1(3)
O2 La1 O3 La1 3_465 3_565 127.5(3)
O4 La1 O3 La1 3_465 3_565 66.1(4)
O2 La1 O3 La1 2_665 3_565 -15.9(3)
O1 La1 O3 La1 2_665 3_565 -5.6(3)
O3 La1 O3 La1 3_465 3_565 149.2(3)
P1 La1 O3 La1 2_665 3_565 -6.0(2)
P1 La1 O3 La1 3_465 3_565 137.0(2)
O5 P2 O4 La1 . 3_565 28.8(13)
O6 P2 O4 La1 . 3_565 152.0(11)
C2 P2 O4 La1 . 3_565 -93.7(12)
O8 P3 O7 La1 . . -47.7(7)
O9 P3 O7 La1 . . -175.5(6)
C3 P3 O7 La1 . . 77.3(7)
O1 La1 O7 P3 4 . -179.2(6)
O8 La1 O7 P3 4 . -97.3(6)
O3 La1 O7 P3 . . -16.8(6)
O2 La1 O7 P3 3_465 . 60.0(6)
O4 La1 O7 P3 3_465 . 98.1(6)
O2 La1 O7 P3 2_665 . -134.7(5)
O1 La1 O7 P3 2_665 . -50.4(7)
O3 La1 O7 P3 3_465 . 118.3(6)
P1 La1 O7 P3 2_665 . -86.3(7)
P1 La1 O7 P3 3_465 . 88.5(6)
O7 P3 O8 La1 . 4_554 -4.8(7)
O9 P3 O8 La1 . 4_554 125.8(6)
C3 P3 O8 La1 . 4_554 -127.7(6)
C3 N1 C1 P1 . . 113.8(6)
C2 N1 C1 P1 . . -118.5(6)
O1 P1 C1 N1 . . -129.9(5)
O3 P1 C1 N1 . . -5.0(7)
O2 P1 C1 N1 . . 113.6(6)
La1 P1 C1 N1 2_664 . 171.3(5)
La1 P1 C1 N1 3_565 . 60.8(6)
C1 N1 C2 P2 . . 50.9(9)
C3 N1 C2 P2 . . 179.7(6)
O4 P2 C2 N1 . . 37.7(8)
O5 P2 C2 N1 . . -91.0(7)
O6 P2 C2 N1 . . 158.9(6)
C1 N1 C3 P3 . . -63.3(8)
C2 N1 C3 P3 . . 167.8(6)
O7 P3 C3 N1 . . -65.8(7)
O8 P3 C3 N1 . . 64.2(7)
O9 P3 C3 N1 . . 176.5(6)
